data_4506003
loop_
_publ_author_name
'Pei, Wen-Bo'
'Wu, Jian-Sheng'
'Ning, Wei-Hua'
'Ren, Xiao-Ming'
'Tian, Zheng-Fang'
'Sui, Yun-Xia'

_publ_section_title
;
 Crystalline Phase Selections in a [Pt(mnt)2]&#x2212;Ion-Pair Compound
 Using Solvents
;
_journal_issue 5
_journal_name_full 'Crystal Growth &amp; Design'
_journal_page_first 2419
_journal_paper_doi 10.1021/cg300064e
_journal_volume 12
_journal_year 2012
_chemical_formula_sum 'C21 H15 N6 Pt S4'
_chemical_formula_weight 674.72
_chemical_name_systematic
; 
 ? 
;
_space_group_IT_number 2
_symmetry_cell_setting triclinic
_symmetry_space_group_name_Hall '-P 1'
_symmetry_space_group_name_H-M 'P -1'
_atom_sites_solution_hydrogens geom
_atom_sites_solution_primary direct
_atom_sites_solution_secondary difmap
_audit_creation_method SHELXL-97
_cell_angle_alpha 82.203(2)
_cell_angle_beta 85.751(2)
_cell_angle_gamma 83.013(2)
_cell_formula_units_Z 2
_cell_length_a 4.4886(8)
_cell_length_b 15.700(3)
_cell_length_c 18.550(3)
_cell_measurement_reflns_used 9508
_cell_measurement_temperature 296(2)
_cell_measurement_theta_max 25.50
_cell_measurement_theta_min 1.61
_cell_volume 1283.3(4)
_computing_structure_refinement 'SHELXL-97 (Sheldrick, 1997)'
_computing_structure_solution 'SHELXS-97 (Sheldrick, 1990)'
_diffrn_ambient_temperature 296(2)
_diffrn_measured_fraction_theta_full 0.987
_diffrn_measured_fraction_theta_max 0.987
_diffrn_measurement_device_type 'CCD area detector'
_diffrn_measurement_method 'phi and omega scans'
_diffrn_radiation_monochromator graphite
_diffrn_radiation_source 'fine-focus sealed tube'
_diffrn_radiation_type MoK\a
_diffrn_radiation_wavelength 0.71073
_diffrn_reflns_av_R_equivalents 0.0412
_diffrn_reflns_av_sigmaI/netI 0.0644
_diffrn_reflns_limit_h_max 5
_diffrn_reflns_limit_h_min -5
_diffrn_reflns_limit_k_max 18
_diffrn_reflns_limit_k_min -18
_diffrn_reflns_limit_l_max 22
_diffrn_reflns_limit_l_min -22
_diffrn_reflns_number 9508
_diffrn_reflns_theta_full 25.50
_diffrn_reflns_theta_max 25.50
_diffrn_reflns_theta_min 1.61
_exptl_absorpt_coefficient_mu 5.813
_exptl_absorpt_correction_T_max 0.417
_exptl_absorpt_correction_T_min 0.364
_exptl_absorpt_correction_type multi-scan
_exptl_crystal_colour 'dark green'
_exptl_crystal_density_diffrn 1.746
_exptl_crystal_density_method 'not measured'
_exptl_crystal_description block-shaped
_exptl_crystal_F_000 650.0
_exptl_crystal_size_max 0.2
_exptl_crystal_size_mid 0.15
_exptl_crystal_size_min 0.15
_platon_squeeze_details
;
;
_refine_diff_density_max 1.174
_refine_diff_density_min -1.042
_refine_diff_density_rms 0.121
_refine_ls_extinction_method none
_refine_ls_goodness_of_fit_ref 1.001
_refine_ls_hydrogen_treatment constr
_refine_ls_matrix_type full
_refine_ls_number_parameters 291
_refine_ls_number_reflns 4743
_refine_ls_number_restraints 0
_refine_ls_restrained_S_all 1.001
_refine_ls_R_factor_all 0.0538
_refine_ls_R_factor_gt 0.0374
_refine_ls_shift/su_max 0.000
_refine_ls_shift/su_mean 0.000
_refine_ls_structure_factor_coef Fsqd
_refine_ls_weighting_details 'calc w=1/[\s^2^(Fo^2^)+(0.0458P)^2^+0.0000P] where P=(Fo^2^+2Fc^2^)/3'
_refine_ls_weighting_scheme calc
_refine_ls_wR_factor_gt 0.0946
_refine_ls_wR_factor_ref 0.1018
_reflns_number_gt 3653
_reflns_number_total 4743
_reflns_threshold_expression >2sigma(I)
_cod_data_source_file cg300064e_si_002.cif
_cod_data_source_block CCDC860678
_cod_original_cell_volume 1283.4(4)
_cod_original_sg_symbol_H-M P-1
_cod_database_code 4506003

loop_
_symmetry_equiv_pos_as_xyz
'x, y, z'
'-x, -y, -z'

loop_
_atom_site_label
_atom_site_type_symbol
_atom_site_fract_x
_atom_site_fract_y
_atom_site_fract_z
_atom_site_U_iso_or_equiv
_atom_site_adp_type
_atom_site_occupancy
_atom_site_symmetry_multiplicity
_atom_site_calc_flag
_atom_site_refinement_flags
Pt1 Pt 0.10926(5) 0.350741(17) 0.169761(14) 0.05656(13) Uani 1 1 d .
S1 S 0.2375(4) 0.46075(13) 0.08560(10) 0.0653(5) Uani 1 1 d .
S2 S 0.2987(4) 0.41169(11) 0.25774(10) 0.0611(4) Uani 1 1 d .
S3 S -0.0759(4) 0.28734(12) 0.08254(9) 0.0628(4) Uani 1 1 d .
S4 S -0.0241(4) 0.24273(12) 0.25550(10) 0.0648(5) Uani 1 1 d .
N1 N 0.5723(17) 0.6667(4) 0.0718(4) 0.0822(19) Uani 1 1 d .
N2 N 0.6744(17) 0.6031(4) 0.2820(4) 0.087(2) Uani 1 1 d .
N3 N -0.4287(18) 0.0904(4) 0.0631(4) 0.092(2) Uani 1 1 d .
N4 N -0.372(2) 0.0406(5) 0.2752(4) 0.098(2) Uani 1 1 d .
N5 N 1.2577(12) 0.8319(4) 0.2529(3) 0.0653(15) Uani 1 1 d .
N6 N 0.8208(15) 0.8451(5) 0.0634(3) 0.086(2) Uani 1 1 d .
H6A H 0.8122 0.8914 0.0326 0.104 Uiso 1 1 calc R
H6B H 0.7371 0.8014 0.0548 0.104 Uiso 1 1 calc R
C1 C 0.4996(17) 0.6040(5) 0.0990(4) 0.0675(19) Uani 1 1 d .
C2 C 0.3963(14) 0.5251(5) 0.1373(4) 0.0588(17) Uani 1 1 d .
C3 C 0.4244(15) 0.5030(4) 0.2102(4) 0.0608(17) Uani 1 1 d .
C4 C 0.5670(18) 0.5575(5) 0.2510(4) 0.0682(19) Uani 1 1 d .
C5 C -0.3334(18) 0.1383(5) 0.0929(4) 0.071(2) Uani 1 1 d .
C6 C -0.2007(15) 0.1951(4) 0.1328(4) 0.0598(17) Uani 1 1 d .
C7 C -0.1782(15) 0.1769(4) 0.2053(4) 0.0592(17) Uani 1 1 d .
C8 C -0.2898(19) 0.1023(5) 0.2449(4) 0.071(2) Uani 1 1 d .
C9 C 1.1259(16) 0.7626(5) 0.2392(4) 0.0664(19) Uani 1 1 d .
H9 H 1.1329 0.7129 0.2729 0.080 Uiso 1 1 calc R
C10 C 0.9846(16) 0.7655(5) 0.1768(4) 0.0675(19) Uani 1 1 d .
H10 H 0.8992 0.7171 0.1679 0.081 Uiso 1 1 calc R
C11 C 0.9639(16) 0.8412(5) 0.1244(4) 0.0666(19) Uani 1 1 d .
C12 C 1.1058(19) 0.9102(5) 0.1420(4) 0.077(2) Uani 1 1 d .
H12 H 1.1035 0.9609 0.1095 0.093 Uiso 1 1 calc R
C13 C 1.2441(17) 0.9048(5) 0.2043(5) 0.074(2) Uani 1 1 d .
H13 H 1.3325 0.9521 0.2144 0.089 Uiso 1 1 calc R
C14 C 1.4068(16) 0.8244(6) 0.3229(4) 0.078(2) Uani 1 1 d .
H14A H 1.5278 0.8718 0.3213 0.094 Uiso 1 1 calc R
H14B H 1.5405 0.7708 0.3286 0.094 Uiso 1 1 calc R
C15 C 1.1830(15) 0.8258(5) 0.3883(4) 0.0609(17) Uani 1 1 d .
C16 C 1.0442(17) 0.9036(5) 0.4067(4) 0.074(2) Uani 1 1 d .
H16 H 1.0874 0.9551 0.3791 0.089 Uiso 1 1 calc R
C17 C 0.840(2) 0.9051(6) 0.4664(5) 0.087(3) Uani 1 1 d .
H17 H 0.7464 0.9577 0.4789 0.104 Uiso 1 1 calc R
C18 C 0.7747(17) 0.8264(7) 0.5086(4) 0.083(2) Uani 1 1 d .
C19 C 0.916(2) 0.7517(6) 0.4885(5) 0.091(3) Uani 1 1 d .
H19 H 0.8743 0.6996 0.5153 0.110 Uiso 1 1 calc R
C20 C 1.1207(19) 0.7504(5) 0.4298(5) 0.082(2) Uani 1 1 d .
H20 H 1.2177 0.6978 0.4181 0.098 Uiso 1 1 calc R
C21 C 0.557(2) 0.8261(9) 0.5753(5) 0.132(4) Uani 1 1 d .
H21A H 0.6673 0.8170 0.6186 0.198 Uiso 1 1 calc R
H21B H 0.4314 0.7805 0.5762 0.198 Uiso 1 1 calc R
H21C H 0.4332 0.8807 0.5733 0.198 Uiso 1 1 calc R

loop_
_atom_site_aniso_label
_atom_site_aniso_U_11
_atom_site_aniso_U_22
_atom_site_aniso_U_33
_atom_site_aniso_U_23
_atom_site_aniso_U_13
_atom_site_aniso_U_12
Pt1 0.04475(18) 0.0711(2) 0.05555(19) -0.01774(13) -0.00322(12) -0.00261(12)
S1 0.0621(11) 0.0830(12) 0.0553(11) -0.0189(9) -0.0039(9) -0.0146(9)
S2 0.0653(11) 0.0661(10) 0.0521(10) -0.0096(8) -0.0098(8) -0.0024(9)
S3 0.0652(11) 0.0773(11) 0.0473(10) -0.0108(8) -0.0021(8) -0.0112(9)
S4 0.0709(12) 0.0734(11) 0.0532(10) -0.0134(9) -0.0109(9) -0.0100(9)
N1 0.109(6) 0.076(4) 0.065(4) -0.011(3) -0.001(4) -0.025(4)
N2 0.117(6) 0.073(4) 0.077(5) -0.018(4) -0.028(4) -0.014(4)
N3 0.123(6) 0.088(5) 0.074(5) -0.015(4) -0.034(4) -0.024(4)
N4 0.142(7) 0.086(5) 0.075(5) -0.015(4) -0.019(5) -0.031(5)
N5 0.051(3) 0.083(4) 0.066(4) -0.029(3) -0.005(3) -0.006(3)
N6 0.105(5) 0.111(5) 0.048(4) -0.014(4) -0.013(4) -0.018(4)
C1 0.076(5) 0.076(5) 0.052(4) -0.015(4) 0.000(4) -0.012(4)
C2 0.042(4) 0.076(4) 0.061(5) -0.024(4) 0.002(3) -0.007(3)
C3 0.050(4) 0.074(4) 0.062(5) -0.021(4) -0.011(3) -0.001(3)
C4 0.074(5) 0.066(4) 0.064(5) -0.016(4) -0.009(4) 0.003(4)
C5 0.080(5) 0.070(5) 0.066(5) -0.013(4) -0.020(4) -0.013(4)
C6 0.054(4) 0.064(4) 0.061(5) -0.011(3) -0.006(3) 0.000(3)
C7 0.057(4) 0.064(4) 0.058(4) -0.014(3) -0.007(3) -0.004(3)
C8 0.091(6) 0.071(5) 0.055(5) -0.015(4) -0.012(4) -0.011(4)
C9 0.065(5) 0.076(5) 0.061(5) -0.015(4) -0.007(4) -0.007(4)
C10 0.061(5) 0.079(5) 0.068(5) -0.027(4) -0.001(4) -0.013(4)
C11 0.057(4) 0.090(5) 0.050(4) -0.013(4) 0.011(3) 0.001(4)
C12 0.099(6) 0.076(5) 0.058(5) -0.008(4) 0.000(5) -0.017(5)
C13 0.070(5) 0.071(5) 0.085(6) -0.017(4) 0.009(4) -0.015(4)
C14 0.057(5) 0.105(6) 0.078(6) -0.029(5) -0.019(4) -0.006(4)
C15 0.046(4) 0.082(5) 0.060(4) -0.021(4) -0.017(3) -0.009(4)
C16 0.075(5) 0.079(5) 0.074(5) -0.029(4) -0.017(4) -0.001(4)
C17 0.081(6) 0.109(7) 0.075(6) -0.029(5) -0.038(5) 0.013(5)
C18 0.053(5) 0.145(8) 0.055(5) -0.018(5) -0.018(4) -0.014(5)
C19 0.097(7) 0.085(6) 0.092(7) -0.002(5) -0.013(6) -0.017(5)
C20 0.079(6) 0.070(5) 0.099(7) -0.022(5) -0.016(5) -0.003(4)
C21 0.077(6) 0.257(14) 0.063(6) -0.027(7) -0.010(5) -0.010(8)

loop_
_atom_type_symbol
_atom_type_description
_atom_type_scat_dispersion_real
_atom_type_scat_dispersion_imag
_atom_type_scat_source
C C 0.0033 0.0016 'International Tables Vol C Tables 4.2.6.8 and 6.1.1.4'
H H 0.0000 0.0000 'International Tables Vol C Tables 4.2.6.8 and 6.1.1.4'
N N 0.0061 0.0033 'International Tables Vol C Tables 4.2.6.8 and 6.1.1.4'
S S 0.1246 0.1234 'International Tables Vol C Tables 4.2.6.8 and 6.1.1.4'
Pt Pt -1.7033 8.3905 'International Tables Vol C Tables 4.2.6.8 and 6.1.1.4'

loop_
_geom_angle_atom_site_label_1
_geom_angle_atom_site_label_2
_geom_angle_atom_site_label_3
_geom_angle
S1 Pt1 S2 90.10(6)
S1 Pt1 S3 90.64(6)
S2 Pt1 S3 178.94(6)
S1 Pt1 S4 178.78(6)
S2 Pt1 S4 89.13(6)
S3 Pt1 S4 90.14(6)
C2 S1 Pt1 102.5(3)
C3 S2 Pt1 102.5(2)
C6 S3 Pt1 101.9(2)
C7 S4 Pt1 102.7(2)
C13 N5 C9 119.9(6)
C13 N5 C14 122.6(6)
C9 N5 C14 117.6(6)
C11 N6 H6A 120.0
C11 N6 H6B 120.0
H6A N6 H6B 120.0
N1 C1 C2 176.9(8)
C3 C2 C1 121.5(6)
C3 C2 S1 121.9(5)
C1 C2 S1 116.6(5)
C2 C3 C4 120.0(6)
C2 C3 S2 122.9(5)
C4 C3 S2 117.0(5)
N2 C4 C3 177.7(8)
N3 C5 C6 176.6(8)
C7 C6 C5 120.9(6)
C7 C6 S3 122.6(5)
C5 C6 S3 116.5(5)
C6 C7 C8 121.1(6)
C6 C7 S4 122.7(5)
C8 C7 S4 116.2(5)
N4 C8 C7 177.5(9)
C10 C9 N5 120.5(7)
C10 C9 H9 119.8
N5 C9 H9 119.8
C9 C10 C11 121.4(7)
C9 C10 H10 119.3
C11 C10 H10 119.3
N6 C11 C12 123.1(7)
N6 C11 C10 121.8(7)
C12 C11 C10 115.1(7)
C13 C12 C11 121.7(7)
C13 C12 H12 119.2
C11 C12 H12 119.2
C12 C13 N5 121.4(7)
C12 C13 H13 119.3
N5 C13 H13 119.3
N5 C14 C15 112.5(6)
N5 C14 H14A 109.1
C15 C14 H14A 109.1
N5 C14 H14B 109.1
C15 C14 H14B 109.1
H14A C14 H14B 107.8
C20 C15 C16 119.6(7)
C20 C15 C14 120.6(7)
C16 C15 C14 119.8(7)
C15 C16 C17 119.9(8)
C15 C16 H16 120.1
C17 C16 H16 120.1
C16 C17 C18 120.0(8)
C16 C17 H17 120.0
C18 C17 H17 120.0
C19 C18 C17 118.0(8)
C19 C18 C21 120.8(10)
C17 C18 C21 121.2(10)
C18 C19 C20 122.0(9)
C18 C19 H19 119.0
C20 C19 H19 119.0
C15 C20 C19 120.5(8)
C15 C20 H20 119.7
C19 C20 H20 119.7
C18 C21 H21A 109.5
C18 C21 H21B 109.5
H21A C21 H21B 109.5
C18 C21 H21C 109.5
H21A C21 H21C 109.5
H21B C21 H21C 109.5

loop_
_geom_bond_atom_site_label_1
_geom_bond_atom_site_label_2
_geom_bond_distance
Pt1 S1 2.265(2)
Pt1 S2 2.2649(17)
Pt1 S3 2.2664(18)
Pt1 S4 2.2666(19)
S1 C2 1.729(7)
S2 C3 1.712(7)
S3 C6 1.743(7)
S4 C7 1.716(7)
N1 C1 1.118(9)
N2 C4 1.146(9)
N3 C5 1.131(9)
N4 C8 1.140(10)
N5 C13 1.357(9)
N5 C9 1.361(8)
N5 C14 1.489(9)
N6 C11 1.333(9)
N6 H6A 0.8600
N6 H6B 0.8600
C1 C2 1.452(10)
C2 C3 1.360(9)
C3 C4 1.447(10)
C5 C6 1.439(10)
C6 C7 1.344(9)
C7 C8 1.421(10)
C9 C10 1.352(10)
C9 H9 0.9300
C10 C11 1.428(10)
C10 H10 0.9300
C11 C12 1.408(10)
C12 C13 1.340(10)
C12 H12 0.9300
C13 H13 0.9300
C14 C15 1.517(10)
C14 H14A 0.9700
C14 H14B 0.9700
C15 C20 1.369(11)
C15 C16 1.377(10)
C16 C17 1.384(11)
C16 H16 0.9300
C17 C18 1.420(12)
C17 H17 0.9300
C18 C19 1.349(12)
C18 C21 1.520(11)
C19 C20 1.372(12)
C19 H19 0.9300
C20 H20 0.9300
C21 H21A 0.9600
C21 H21B 0.9600
C21 H21C 0.9600

loop_
_platon_squeeze_void_nr
_platon_squeeze_void_average_x
_platon_squeeze_void_average_y
_platon_squeeze_void_average_z
_platon_squeeze_void_volume
_platon_squeeze_void_count_electrons
1 -0.153 0.500 0.500 133.4 17.9
